data_4503432
loop_
_publ_author_name
'Yang, Jin'
'Ma, Jian-Fang'
'Liu, Ying-Ying'
'Ma, Ji-Cheng'
'Batten, Stuart R.'

_publ_section_title
;
 A Series of Cu(II) Complexes Based on Different Bis(imidazole) Ligands
 and Organic Acids: Formation of Water Clusters and Fixation of
 Atmospheric Carbon Dioxide
;
_journal_issue 12
_journal_name_full 'Crystal Growth &amp; Design'
_journal_page_first 4383
_journal_paper_doi 10.1021/cg701119g
_journal_volume 8
_journal_year 2008
_chemical_formula_moiety 'C28 H32 Cu N8 O2, C8 H4 Cu O8'
_chemical_formula_sum 'C36 H42 Cu2 N8 O13'
_chemical_formula_weight 921.86
_chemical_name_systematic
;
 ?
;
_space_group_IT_number 2
_symmetry_cell_setting triclinic
_symmetry_space_group_name_Hall '-P 1'
_symmetry_space_group_name_H-M 'P -1'
_atom_sites_solution_hydrogens geom
_atom_sites_solution_primary direct
_atom_sites_solution_secondary difmap
_audit_creation_method SHELXL-97
_cell_angle_alpha 91.98(3)
_cell_angle_beta 93.34(3)
_cell_angle_gamma 98.97(3)
_cell_formula_units_Z 1
_cell_length_a 8.6728(17)
_cell_length_b 8.7479(17)
_cell_length_c 13.418(3)
_cell_measurement_reflns_used 3828
_cell_measurement_temperature 293(2)
_cell_measurement_theta_max 27.48
_cell_measurement_theta_min 1.52
_cell_volume 1002.9(4)
_computing_cell_refinement 'PROCESS-AUTO '
_computing_data_collection 'PROCESS-AUTO (Rigaku, 1998)'
_computing_data_reduction 'PROCESS-AUTO '
_computing_molecular_graphics 'SHELXTL-PLUS (Sheldrick, 1990)'
_computing_publication_material SHELXL-97
_computing_structure_refinement 'SHELXL-97 (Sheldrick, 1997)'
_computing_structure_solution 'SHELXS-97 (Sheldrick, 1997)'
_diffrn_ambient_temperature 293(2)
_diffrn_detector_area_resol_mean 10.0
_diffrn_measured_fraction_theta_full 0.977
_diffrn_measured_fraction_theta_max 0.967
_diffrn_measurement_device_type 'Rigaku R-AXIS RAPID'
_diffrn_measurement_method '\w scan'
_diffrn_radiation_monochromator graphite
_diffrn_radiation_source 'rotorating anode'
_diffrn_radiation_type MoK\a
_diffrn_radiation_wavelength 0.71073
_diffrn_reflns_av_R_equivalents 0.0423
_diffrn_reflns_av_sigmaI/netI 0.0768
_diffrn_reflns_limit_h_max 11
_diffrn_reflns_limit_h_min 0
_diffrn_reflns_limit_k_max 11
_diffrn_reflns_limit_k_min -11
_diffrn_reflns_limit_l_max 17
_diffrn_reflns_limit_l_min -17
_diffrn_reflns_number 4458
_diffrn_reflns_theta_full 25.00
_diffrn_reflns_theta_max 27.48
_diffrn_reflns_theta_min 1.52
_diffrn_standards_decay_% none
_diffrn_standards_interval_count none
_diffrn_standards_number none
_exptl_absorpt_coefficient_mu 1.135
_exptl_absorpt_correction_T_max 0.780
_exptl_absorpt_correction_T_min 0.745
_exptl_absorpt_correction_type multi-scan
_exptl_absorpt_process_details 'ABSCOR (Higashi, 1995)'
_exptl_crystal_colour blue
_exptl_crystal_density_diffrn 1.526
_exptl_crystal_density_method 'not measured'
_exptl_crystal_description block
_exptl_crystal_F_000 476
_exptl_crystal_size_max 0.25
_exptl_crystal_size_mid 0.24
_exptl_crystal_size_min 0.22
_refine_diff_density_max 0.470
_refine_diff_density_min -0.608
_refine_diff_density_rms 0.153
_refine_ls_extinction_method none
_refine_ls_goodness_of_fit_ref 0.908
_refine_ls_hydrogen_treatment mixed
_refine_ls_matrix_type full
_refine_ls_number_parameters 292
_refine_ls_number_reflns 4458
_refine_ls_number_restraints 9
_refine_ls_restrained_S_all 0.908
_refine_ls_R_factor_all 0.0892
_refine_ls_R_factor_gt 0.0456
_refine_ls_shift/su_max 0.003
_refine_ls_shift/su_mean 0.000
_refine_ls_structure_factor_coef Fsqd
_refine_ls_weighting_details 'calc w=1/[\s^2^(Fo^2^)+(0.0710P)^2^+0.0000P] where P=(Fo^2^+2Fc^2^)/3'
_refine_ls_weighting_scheme calc
_refine_ls_wR_factor_gt 0.1068
_refine_ls_wR_factor_ref 0.1267
_reflns_number_gt 2653
_reflns_number_total 4458
_reflns_threshold_expression >2sigma(I)
_cod_data_source_file cg701119g_si_002.cif
_cod_data_source_block compound5
_cod_depositor_comments
;
The following automatic conversions were performed:

'_symmetry_cell_setting' value 'Triclinic' changed to 'triclinic'
according to /home/saulius/struct/CIF-dictionaries/cif_core.dic
dictionary named 'cif_core.dic' version 2.4.1 from 2010-06-29.

Automatic conversion script
Id: cif_fix_values 1715 2011-07-08 13:25:40Z adriana 
;
_cod_original_cell_volume 1002.9(3)
_cod_original_sg_symbol_Hall '-p 1'
_cod_database_code 4503432

loop_
_symmetry_equiv_pos_as_xyz
'x, y, z'
'-x, -y, -z'

loop_
_atom_site_label
_atom_site_type_symbol
_atom_site_fract_x
_atom_site_fract_y
_atom_site_fract_z
_atom_site_U_iso_or_equiv
_atom_site_adp_type
_atom_site_occupancy
_atom_site_symmetry_multiplicity
_atom_site_calc_flag
_atom_site_refinement_flags
C1 C 0.5970(4) 0.8461(4) 1.0517(2) 0.0384(8) Uani 1 1 d .
H1 H 0.6521 0.8657 0.9948 0.046 Uiso 1 1 calc R
C2 C 0.5772(4) 0.9531(4) 1.1218(2) 0.0407(8) Uani 1 1 d .
H2 H 0.6158 1.0586 1.1230 0.049 Uiso 1 1 calc R
C3 C 0.4614(4) 0.7273(4) 1.1622(3) 0.0404(8) Uani 1 1 d .
H3 H 0.4055 0.6502 1.1977 0.048 Uiso 1 1 calc R
C4 C 0.4369(4) 0.9420(4) 1.2830(2) 0.0403(8) Uani 1 1 d .
H4A H 0.3531 0.8687 1.3073 0.048 Uiso 1 1 calc R
H4B H 0.3956 1.0363 1.2685 0.048 Uiso 1 1 calc R
C5 C 0.5691(4) 0.9779(4) 1.3639(2) 0.0372(8) Uani 1 1 d .
C6 C 0.6391(5) 0.8563(5) 1.3995(3) 0.0525(10) Uani 1 1 d .
H6 H 0.6058 0.7565 1.3724 0.063 Uiso 1 1 calc R
C7 C 0.7578(5) 0.8814(7) 1.4745(3) 0.0665(14) Uani 1 1 d .
H7 H 0.8042 0.7992 1.4974 0.080 Uiso 1 1 calc R
C8 C 0.8048(5) 1.0237(7) 1.5134(3) 0.0673(13) Uani 1 1 d .
H8 H 0.8845 1.0406 1.5638 0.081 Uiso 1 1 calc R
C9 C 0.7378(5) 1.1463(6) 1.4805(3) 0.0570(11) Uani 1 1 d .
H9 H 0.7729 1.2448 1.5091 0.068 Uiso 1 1 calc R
C10 C 0.6186(4) 1.1263(4) 1.4052(2) 0.0384(8) Uani 1 1 d .
C15 C 0.0433(5) 0.7642(4) 1.1357(3) 0.0481(9) Uani 1 1 d .
C16 C -0.0527(4) 0.8389(4) 1.2058(3) 0.0434(8) Uani 1 1 d .
H16 H -0.1336 0.7737 1.2325 0.052 Uiso 1 1 calc R
C17 C -0.0364(4) 0.9862(4) 1.2342(3) 0.0422(8) Uani 1 1 d .
H17 H -0.1063 1.0126 1.2794 0.051 Uiso 1 1 calc R
C18 C 0.0797(4) 1.1152(4) 1.2030(3) 0.0385(8) Uani 1 1 d .
N1 N 0.5234(3) 0.7030(3) 1.07657(19) 0.0358(6) Uani 1 1 d .
N2 N 0.4895(3) 0.8770(3) 1.1908(2) 0.0369(6) Uani 1 1 d .
O1 O 0.0699(4) 0.8198(3) 1.0516(2) 0.0699(9) Uani 1 1 d .
O2 O 0.0913(4) 0.6468(3) 1.1635(2) 0.0645(8) Uani 1 1 d .
O3 O 0.1076(3) 1.1268(3) 1.11159(19) 0.0585(8) Uani 1 1 d .
O4 O 0.1484(3) 1.2061(3) 1.26856(19) 0.0556(7) Uani 1 1 d .
O1W O 0.2329(3) 0.4383(3) 1.0542(2) 0.0490(6) Uani 1 1 d D
O2W O 0.1704(7) 0.5158(5) 1.3415(3) 0.1104(15) Uani 1 1 d D
HW21 H 0.113(8) 0.559(7) 1.301(5) 0.166 Uiso 1 1 d D
HW22 H 0.166(9) 0.422(3) 1.324(5) 0.166 Uiso 1 1 d D
O3W O 0.8891(18) 0.5375(11) 1.4586(7) 0.147(4) Uani 0.50 1 d PD
HW31 H 0.86(2) 0.536(19) 1.518(7) 0.220 Uiso 0.50 1 d PD
HW32 H 0.92(3) 0.449(11) 1.443(12) 0.220 Uiso 0.50 1 d PD
Cu1 Cu 0.5000 0.5000 1.0000 0.03393(18) Uani 1 2 d S
Cu2 Cu 0.0000 1.0000 1.0000 0.0493(2) Uani 1 2 d S
N3 N 0.5969(3) 1.3173(3) 1.2749(2) 0.0388(7) Uani 1 1 d .
C11 C 0.5479(5) 1.2643(4) 1.3734(2) 0.0447(9) Uani 1 1 d .
H11A H 0.4348 1.2379 1.3704 0.054 Uiso 1 1 calc R
H11B H 0.5783 1.3484 1.4231 0.054 Uiso 1 1 calc R
C12 C 0.5020(4) 1.3517(4) 1.1996(2) 0.0373(8) Uani 1 1 d .
H12 H 0.3937 1.3408 1.2007 0.045 Uiso 1 1 calc R
C13 C 0.7469(5) 1.3478(5) 1.2456(3) 0.0510(10) Uani 1 1 d .
H13 H 0.8380 1.3354 1.2824 0.061 Uiso 1 1 calc R
N4 N 0.5818(3) 1.4030(3) 1.12394(19) 0.0350(6) Uani 1 1 d .
C14 C 0.7352(4) 1.3998(4) 1.1522(3) 0.0469(9) Uani 1 1 d .
H14 H 0.8190 1.4291 1.1130 0.056 Uiso 1 1 calc R
HW11 H 0.183(4) 0.506(3) 1.077(3) 0.070 Uiso 1 1 d D
HW12 H 0.182(4) 0.350(2) 1.060(3) 0.070 Uiso 1 1 d D

loop_
_atom_site_aniso_label
_atom_site_aniso_U_11
_atom_site_aniso_U_22
_atom_site_aniso_U_33
_atom_site_aniso_U_23
_atom_site_aniso_U_13
_atom_site_aniso_U_12
C1 0.044(2) 0.0371(18) 0.0343(17) 0.0060(15) 0.0038(15) 0.0063(16)
C2 0.052(2) 0.0297(16) 0.0388(18) 0.0049(15) -0.0011(17) 0.0033(16)
C3 0.048(2) 0.0331(17) 0.0387(18) 0.0011(15) 0.0082(16) -0.0007(16)
C4 0.040(2) 0.047(2) 0.0355(17) -0.0088(15) 0.0041(15) 0.0113(16)
C5 0.0359(19) 0.050(2) 0.0282(16) 0.0075(15) 0.0061(14) 0.0111(16)
C6 0.057(3) 0.055(2) 0.053(2) 0.0154(19) 0.019(2) 0.023(2)
C7 0.060(3) 0.106(4) 0.048(2) 0.039(3) 0.019(2) 0.047(3)
C8 0.047(3) 0.124(4) 0.034(2) 0.022(3) 0.0003(18) 0.019(3)
C9 0.051(2) 0.084(3) 0.0313(19) 0.003(2) -0.0009(18) -0.002(2)
C10 0.044(2) 0.049(2) 0.0232(15) 0.0077(15) 0.0082(15) 0.0072(17)
C15 0.047(2) 0.042(2) 0.055(2) 0.0014(18) 0.0014(18) 0.0064(18)
C16 0.034(2) 0.046(2) 0.049(2) 0.0098(17) 0.0061(16) 0.0002(16)
C17 0.041(2) 0.050(2) 0.0380(19) 0.0071(16) 0.0088(16) 0.0120(17)
C18 0.041(2) 0.0366(18) 0.0388(19) 0.0033(15) 0.0024(16) 0.0093(16)
N1 0.0421(17) 0.0316(14) 0.0330(15) 0.0011(12) 0.0016(12) 0.0040(13)
N2 0.0406(16) 0.0347(14) 0.0346(15) -0.0038(12) 0.0001(12) 0.0059(13)
O1 0.107(3) 0.0606(18) 0.0502(17) 0.0066(15) 0.0201(17) 0.0314(18)
O2 0.071(2) 0.0501(16) 0.080(2) 0.0129(15) 0.0122(16) 0.0266(15)
O3 0.077(2) 0.0515(16) 0.0397(14) 0.0023(12) 0.0123(14) -0.0149(15)
O4 0.0643(18) 0.0510(15) 0.0464(15) -0.0077(13) -0.0074(13) 0.0000(14)
O1W 0.0520(17) 0.0382(13) 0.0576(16) 0.0067(13) 0.0159(13) 0.0047(12)
O2W 0.179(5) 0.075(2) 0.081(3) -0.006(2) -0.003(3) 0.038(3)
O3W 0.234(13) 0.107(7) 0.099(7) 0.001(6) 0.028(8) 0.024(8)
Cu1 0.0470(4) 0.0274(3) 0.0273(3) 0.0010(2) 0.0015(3) 0.0058(3)
Cu2 0.0678(5) 0.0441(4) 0.0344(3) 0.0020(3) 0.0090(3) 0.0015(3)
N3 0.0489(18) 0.0376(15) 0.0294(14) 0.0051(12) 0.0037(13) 0.0042(14)
C11 0.067(3) 0.0435(19) 0.0245(16) -0.0007(15) 0.0094(17) 0.0089(18)
C12 0.043(2) 0.0359(17) 0.0335(17) 0.0042(14) 0.0034(15) 0.0080(16)
C13 0.040(2) 0.063(2) 0.048(2) 0.0169(19) -0.0017(17) 0.0004(19)
N4 0.0404(17) 0.0325(14) 0.0312(14) 0.0064(12) 0.0021(12) 0.0024(13)
C14 0.043(2) 0.053(2) 0.043(2) 0.0124(17) 0.0041(17) -0.0028(18)

loop_
_atom_type_symbol
_atom_type_description
_atom_type_scat_dispersion_real
_atom_type_scat_dispersion_imag
_atom_type_scat_source
C C 0.0033 0.0016 'International Tables Vol C Tables 4.2.6.8 and 6.1.1.4'
H H 0.0000 0.0000 'International Tables Vol C Tables 4.2.6.8 and 6.1.1.4'
N N 0.0061 0.0033 'International Tables Vol C Tables 4.2.6.8 and 6.1.1.4'
O O 0.0106 0.0060 'International Tables Vol C Tables 4.2.6.8 and 6.1.1.4'
Cu Cu 0.3201 1.2651 'International Tables Vol C Tables 4.2.6.8 and 6.1.1.4'

loop_
_geom_angle_atom_site_label_1
_geom_angle_atom_site_label_2
_geom_angle_atom_site_label_3
_geom_angle
_geom_angle_site_symmetry_1
_geom_angle_site_symmetry_3
C2 C1 N1 109.6(3) . .
C2 C1 H1 125.2 . .
N1 C1 H1 125.2 . .
C1 C2 N2 106.4(3) . .
C1 C2 H2 126.8 . .
N2 C2 H2 126.8 . .
N1 C3 N2 111.0(3) . .
N1 C3 H3 124.5 . .
N2 C3 H3 124.5 . .
N2 C4 C5 111.8(3) . .
N2 C4 H4A 109.2 . .
C5 C4 H4A 109.2 . .
N2 C4 H4B 109.2 . .
C5 C4 H4B 109.2 . .
H4A C4 H4B 107.9 . .
C10 C5 C6 119.2(3) . .
C10 C5 C4 122.4(3) . .
C6 C5 C4 118.4(3) . .
C7 C6 C5 121.0(4) . .
C7 C6 H6 119.5 . .
C5 C6 H6 119.5 . .
C8 C7 C6 119.5(4) . .
C8 C7 H7 120.3 . .
C6 C7 H7 120.3 . .
C7 C8 C9 121.1(4) . .
C7 C8 H8 119.5 . .
C9 C8 H8 119.5 . .
C8 C9 C10 121.4(4) . .
C8 C9 H9 119.3 . .
C10 C9 H9 119.3 . .
C9 C10 C5 117.9(4) . .
C9 C10 C11 119.0(4) . .
C5 C10 C11 123.1(3) . .
O2 C15 O1 122.9(4) . .
O2 C15 C16 116.7(4) . .
O1 C15 C16 120.4(3) . .
C17 C16 C15 127.6(3) . .
C17 C16 H16 116.2 . .
C15 C16 H16 116.2 . .
C16 C17 C18 127.9(3) . .
C16 C17 H17 116.1 . .
C18 C17 H17 116.1 . .
O4 C18 O3 122.3(3) . .
O4 C18 C17 117.6(3) . .
O3 C18 C17 120.1(3) . .
C3 N1 C1 105.3(3) . .
C3 N1 Cu1 125.5(2) . .
C1 N1 Cu1 129.2(2) . .
C3 N2 C2 107.7(3) . .
C3 N2 C4 124.5(3) . .
C2 N2 C4 127.8(3) . .
C15 O1 Cu2 126.6(3) . .
C18 O3 Cu2 126.7(2) . .
HW11 O1W HW12 109(3) . .
HW21 O2W HW22 110(3) . .
HW31 O3W HW32 110(4) . .
N1 Cu1 N1 180.000(1) . 2_667
N1 Cu1 N4 90.59(11) . 2_677
N1 Cu1 N4 89.41(11) 2_667 2_677
N1 Cu1 N4 89.41(11) . 1_545
N1 Cu1 N4 90.59(11) 2_667 1_545
N4 Cu1 N4 180.000(1) 2_677 1_545
O1 Cu2 O1 180.00(16) 2_577 .
O1 Cu2 O3 89.11(13) 2_577 .
O1 Cu2 O3 90.89(13) . .
O1 Cu2 O3 90.89(13) 2_577 2_577
O1 Cu2 O3 89.11(13) . 2_577
O3 Cu2 O3 180.000(1) . 2_577
C12 N3 C13 107.5(3) . .
C12 N3 C11 125.7(3) . .
C13 N3 C11 126.7(3) . .
N3 C11 C10 112.6(3) . .
N3 C11 H11A 109.1 . .
C10 C11 H11A 109.1 . .
N3 C11 H11B 109.1 . .
C10 C11 H11B 109.1 . .
H11A C11 H11B 107.8 . .
N4 C12 N3 111.1(3) . .
N4 C12 H12 124.4 . .
N3 C12 H12 124.4 . .
C14 C13 N3 105.8(3) . .
C14 C13 H13 127.1 . .
N3 C13 H13 127.1 . .
C12 N4 C14 105.8(3) . .
C12 N4 Cu1 127.2(2) . 1_565
C14 N4 Cu1 126.3(2) . 1_565
C13 C14 N4 109.8(3) . .
C13 C14 H14 125.1 . .
N4 C14 H14 125.1 . .

loop_
_geom_bond_atom_site_label_1
_geom_bond_atom_site_label_2
_geom_bond_distance
_geom_bond_site_symmetry_2
C1 C2 1.342(5) .
C1 N1 1.375(4) .
C1 H1 0.9300 .
C2 N2 1.359(4) .
C2 H2 0.9300 .
C3 N1 1.321(4) .
C3 N2 1.333(4) .
C3 H3 0.9300 .
C4 N2 1.470(4) .
C4 C5 1.520(5) .
C4 H4A 0.9700 .
C4 H4B 0.9700 .
C5 C10 1.388(5) .
C5 C6 1.390(5) .
C6 C7 1.383(6) .
C6 H6 0.9300 .
C7 C8 1.327(7) .
C7 H7 0.9300 .
C8 C9 1.371(6) .
C8 H8 0.9300 .
C9 C10 1.388(5) .
C9 H9 0.9300 .
C10 C11 1.500(5) .
C15 O2 1.228(4) .
C15 O1 1.264(5) .
C15 C16 1.491(5) .
C16 C17 1.315(5) .
C16 H16 0.9300 .
C17 C18 1.479(5) .
C17 H17 0.9300 .
C18 O4 1.226(4) .
C18 O3 1.269(4) .
N1 Cu1 1.997(3) .
O1 Cu2 1.913(3) .
O3 Cu2 1.935(3) .
O1W HW11 0.841(18) .
O1W HW12 0.839(18) .
O2W HW21 0.853(19) .
O2W HW22 0.84(2) .
O3W HW31 0.86(2) .
O3W HW32 0.86(2) .
Cu1 N1 1.997(3) 2_667
Cu1 N4 2.034(3) 2_677
Cu1 N4 2.034(3) 1_545
Cu2 O1 1.913(3) 2_577
Cu2 O3 1.935(3) 2_577
N3 C12 1.337(4) .
N3 C13 1.370(5) .
N3 C11 1.480(4) .
C11 H11A 0.9700 .
C11 H11B 0.9700 .
C12 N4 1.314(4) .
C12 H12 0.9300 .
C13 C14 1.352(5) .
C13 H13 0.9300 .
N4 C14 1.367(5) .
N4 Cu1 2.034(3) 1_565
C14 H14 0.9300 .

loop_
_geom_hbond_atom_site_label_D
_geom_hbond_atom_site_label_H
_geom_hbond_atom_site_label_A
_geom_hbond_distance_DH
_geom_hbond_distance_HA
_geom_hbond_distance_DA
_geom_hbond_angle_DHA
_geom_hbond_site_symmetry_A
O1W HW12 O3 0.839(18) 2.11(2) 2.919(4) 162(4) 1_545
O1W HW11 O2 0.841(18) 1.96(2) 2.777(4) 165(4) .
O2W HW21 O2 0.853(19) 2.03(5) 2.781(5) 146(8) .
O2W HW22 O4 0.84(2) 1.99(2) 2.822(5) 174(7) 1_545
O3W HW31 O2W 0.86(2) 1.98(6) 2.802(10) 161(16) 2_668
